data_4314545
loop_
_publ_author_name
'Badr El Aroussi'
'Nathalie Dupont'
'G\'erald Bernardinelli'
'Josef Hamacek'

_publ_contact_author
;
     Dr. Josef Hamacek'
     Department of Inorganic, Analytical 
     and Applied Chemistry
     University of Geneva
     30, quai E. Ansermet
     CH - 1211 Geneva 4
     Switzerland
;
_publ_contact_author_email Josef.Hamacek@unige.ch
_publ_contact_author_phone '41 22 379 6413'
_publ_section_title
;
 Unsymmetrical Tripodal Ligand for Lanthanide Complexation: Structural,
 Thermodynamic, and Photophysical Studies
;
_journal_name_full 'Inorganic Chemistry'
_journal_page_first 606
_journal_page_last 615
_journal_paper_doi 10.1021/ic901757u
_journal_volume 49
_journal_year 2010
_chemical_absolute_configuration ad
_chemical_formula_moiety 'C79 H132 Cl6 Eu2 N16 O45'
_chemical_formula_sum 'C79 H132 Cl6 Eu2 N16 O45'
_chemical_formula_weight 2542.9
_space_group_IT_number 19
_symmetry_cell_setting orthorhombic
_symmetry_space_group_name_Hall 'P 2ac 2ab'
_symmetry_space_group_name_H-M 'P 21 21 21'
_audit_conform_dict_name cif_core.dic
_audit_conform_dict_version 2.0.1
_audit_creation_date 2008-02-28
_audit_creation_method from_xtal_archive_file_using_CIFIO
_audit_update_record 2008-04-02
_cell_angle_alpha 90.00000
_cell_angle_beta 90.00000
_cell_angle_gamma 90.00000
_cell_formula_units_Z 4
_cell_length_a 14.4386(7)
_cell_length_b 21.9512(8)
_cell_length_c 35.3158(16)
_cell_measurement_reflns_used 8005
_cell_measurement_temperature 150
_cell_measurement_theta_max 23.1
_cell_measurement_theta_min 2.6
_cell_volume 11193.2(8)
_computing_cell_refinement 'CELL (Stoe & Cie, 1999)'
_computing_data_collection 'EXPOSE (Stoe & Cie, 1999)'
_computing_data_reduction 'XRED (Stoe & Cie, 1999)'
_computing_molecular_graphics xtal_gx3
_computing_publication_material xtal_CIFIO
_computing_structure_refinement xtal_CRYLSQ
_computing_structure_solution SIR97
_diffrn_detector_area_resol_mean 6
_diffrn_measured_fraction_theta_full 1.0
_diffrn_measured_fraction_theta_max 1.0
_diffrn_measurement_device_type 'Stoe Ipds'
_diffrn_measurement_method \f
_diffrn_radiation_type MoK\a
_diffrn_radiation_wavelength .71073
_diffrn_reflns_av_R_equivalents .046
_diffrn_reflns_limit_h_max 15
_diffrn_reflns_limit_h_min -15
_diffrn_reflns_limit_k_max 24
_diffrn_reflns_limit_k_min -24
_diffrn_reflns_limit_l_max 39
_diffrn_reflns_limit_l_min -39
_diffrn_reflns_number 96437
_diffrn_reflns_theta_full 23.1
_diffrn_reflns_theta_max 23.1
_diffrn_standards_decay_% 0
_exptl_absorpt_coefficient_mu 1.344
_exptl_absorpt_correction_T_max .7948
_exptl_absorpt_correction_T_min .5737
_exptl_absorpt_correction_type numerical
_exptl_absorpt_process_details 'XRED; Stoe & Cie, 1999'
_exptl_crystal_colour colorless
_exptl_crystal_density_diffrn 1.509
_exptl_crystal_density_meas ?
_exptl_crystal_description 'hexagonal prism'
_exptl_crystal_F_000 5224
_exptl_crystal_size_max .45
_exptl_crystal_size_mid .24
_exptl_crystal_size_min .20
_refine_diff_density_max 2.59
_refine_diff_density_min -1.218
_refine_ls_abs_structure_details Flack_xabs_refined
_refine_ls_abs_structure_Flack .13(2)
_refine_ls_extinction_method none
_refine_ls_goodness_of_fit_ref 1.85(3)
_refine_ls_hydrogen_treatment noref
_refine_ls_number_parameters 1171
_refine_ls_number_reflns 11048
_refine_ls_R_factor_gt .056
_refine_ls_shift/su_max .0254
_refine_ls_structure_factor_coef F
_refine_ls_weighting_details \w=1/[\s^2^(Fo)+0.0003(Fo^2^)]
_refine_ls_weighting_scheme calc
_refine_ls_wR_factor_ref .055
_reflns_Friedel_coverage .912
_reflns_number_gt 11048
_reflns_number_total 15891
_reflns_threshold_expression 'refl observed if Fo > 3.99 \s(Fo)'
_cod_data_source_file ic901757u_si_002.cif
_cod_data_source_block ELAR
_cod_depositor_comments
;
The following automatic conversions were performed:

'_exptl_crystal_density_meas' value 'not_measured' was changed to '?'
- the value is perceived as not measured.

Automatic conversion script
Id: cif_fix_values 3008 2015-01-20 13:52:24Z robertas 
;
_cod_original_cell_volume 11193.1(8)
_cod_database_code 4314545

loop_
_symmetry_equiv_pos_as_xyz
+x,+y,+z
1/2-x,-y,1/2+z
1/2+x,1/2-y,-z
-x,1/2+y,1/2-z

loop_
_atom_site_label
_atom_site_fract_x
_atom_site_fract_y
_atom_site_fract_z
_atom_site_U_iso_or_equiv
_atom_site_occupancy
_atom_site_adp_type
Eu1 .91217(6) .40179(5) .21637(3) .0483(5) 1.00000 Uani
Eu2 1.02471(7) .46418(5) .46021(3) .0489(5) 1.00000 Uani
O1a .6393(9) .5446(7) .3464(4) .070(10) 1.00000 Uani
O2a .9194(9) .4569(6) .4053(3) .048(7) 1.00000 Uani
O3a 1.0255(12) .5447(7) .5058(4) .072(9) 1.00000 Uani
O4a .8234(8) .3643(6) .2678(3) .045(7) 1.00000 Uani
O5a 1.0396(10) .3503(8) .1861(4) .067(9) 1.00000 Uani
N1a .5850(11) .4511(9) .3281(5) .058(11) 1.00000 Uani
N2a .5026(10) .5024(9) .2656(6) .076(12) 1.00000 Uani
N3a .7950(10) .4862(6) .3722(4) .045(9) 1.00000 Uani
N4a .8969(10) .5459(7) .4539(4) .053(9) 1.00000 Uani
N5a .9421(14) .5993(10) .5482(5) .087(13) 1.00000 Uani
N6a .7916(11) .3061(7) .3186(4) .051(10) 1.00000 Uani
N7a .9682(11) .3015(7) .2469(4) .046(9) 1.00000 Uani
N8a 1.1629(17) .2931(11) .1884(7) .095(17) 1.00000 Uani
C1a .7347(14) .3587(9) .3954(5) .059(12) 1.00000 Uani
C2a .7125(12) .3874(9) .3570(5) .050(12) 1.00000 Uani
C3a .6213(13) .4184(10) .3609(5) .064(14) 1.00000 Uani
C4a .5924(14) .5106(13) .3244(6) .070(16) 1.00000 Uani
C5a .5452(13) .5421(14) .2926(6) .074(15) 1.00000 Uani
C6a .5363(17) .6014(14) .2895(7) .089(17) 1.00000 Uani
C7a .489(2) .6262(13) .2598(10) .11(3) 1.00000 Uani
C8a .4437(18) .5852(16) .2335(8) .10(3) 1.00000 Uani
C9a .4546(17) .5247(15) .2386(7) .090(19) 1.00000 Uani
C10a .4103(19) .4839(16) .2120(7) .12(3) 1.00000 Uani
C11a .7897(12) .4338(8) .3469(4) .043(10) 1.00000 Uani
C12a .8543(13) .4945(9) .3985(5) .044(11) 1.00000 Uani
C13a .8431(12) .5488(9) .4223(6) .055(13) 1.00000 Uani
C14a .7891(14) .5987(11) .4161(6) .069(14) 1.00000 Uani
C15a .7886(17) .6449(11) .4421(7) .080(17) 1.00000 Uani
C16a .842(2) .6409(15) .4735(8) .10(3) 1.00000 Uani
C17a .8929(15) .5910(12) .4805(7) .074(16) 1.00000 Uani
C18a .9543(18) .5780(10) .5125(5) .067(14) 1.00000 Uani
C19a .850(3) .6250(15) .5588(7) .13(3) 1.00000 Uani
C20a .859(3) .692(3) .5679(8) .15(3) 1.00000 Uani
C21a 1.010(3) .5839(16) .5759(9) .13(3) 1.00000 Uani
C22a 1.002(4) .521(3) .5933(7) .20(5) 1.00000 Uani
C23a .7044(13) .3389(10) .3266(5) .058(13) 1.00000 Uani
C24a .8421(11) .3185(9) .2881(6) .049(12) 1.00000 Uani
C25a .9213(14) .2770(9) .2774(5) .057(12) 1.00000 Uani
C26a .9428(15) .2238(10) .2942(6) .071(15) 1.00000 Uani
C27a 1.014(3) .1899(10) .2769(7) .097(18) 1.00000 Uani
C28a 1.0593(12) .2130(13) .2471(8) .078(17) 1.00000 Uani
C29a 1.0414(14) .2719(10) .2312(6) .061(14) 1.00000 Uani
C30a 1.0824(15) .3076(11) .2001(6) .061(14) 1.00000 Uani
C31a 1.2361(19) .2523(15) .2044(10) .13(3) 1.00000 Uani
C32a 1.2478(18) .1929(14) .1822(9) .12(3) 1.00000 Uani
C33a 1.1969(19) .328(3) .1538(11) .13(3) 1.00000 Uani
C34a 1.238(3) .3843(17) .1627(9) .12(3) 1.00000 Uani
O1b 1.3005(10) .5304(7) .3066(4) .068(9) 1.00000 Uani
O2b 1.0187(9) .4184(5) .2690(3) .046(7) 1.00000 Uani
O3b .9152(10) .4543(8) .1565(4) .082(10) 1.00000 Uani
O4b 1.1115(8) .4024(7) .4173(3) .049(8) 1.00000 Uani
O5b .8982(10) .4315(8) .4966(4) .066(9) 1.00000 Uani
N1b 1.3477(9) .4595(10) .3458(4) .057(10) 1.00000 Uani
N2b 1.4290(6) .5398(5) .3908(4) .034(8) .60000 Uiso
N3b 1.1494(10) .4577(7) .2948(4) .049(9) 1.00000 Uani
N4b 1.0472(9) .4749(8) .2059(4) .049(9) 1.00000 Uani
N5b 1.0058(14) .4821(11) .1079(5) .100(16) 1.00000 Uani
N6b 1.1472(10) .3186(7) .3842(4) .044(9) 1.00000 Uani
N7b .9663(9) .3535(6) .4501(4) .038(8) 1.00000 Uani
N8b .7654(11) .3793(10) .5064(6) .084(14) 1.00000 Uani
C1b 1.2095(12) .3264(8) .3003(5) .047(11) 1.00000 Uani
C2b 1.2293(13) .3764(9) .3307(5) .054(12) 1.00000 Uani
C3b 1.3224(11) .4071(10) .3227(5) .048(11) 1.00000 Uani
C4b 1.3391(11) .5154(7) .3355(5) .053(13) 1.00000 Uani
C5b 1.3702(8) .5582(5) .3624(4) .071(15) .60000 Uiso
C6b 1.3525(7) .6205(7) .3568(5) .065(10) .60000 Uiso
C7b 1.3945(9) .6634(5) .3800(6) .084(11) .60000 Uiso
C8b 1.4536(6) .6445(5) .4085(5) .071(10) .60000 Uiso
C9b 1.4708(6) .5821(6) .4138(5) .051(9) .60000 Uiso
C10b 1.5315(13) .5626(10) .4430(7) .077(11) .60000 Uiso
C11b 1.1498(11) .4231(8) .3300(5) .041(10) 1.00000 Uani
C12b 1.0890(12) .4541(8) .2680(4) .042(10) 1.00000 Uani
C13b 1.1012(11) .4918(8) .2336(5) .044(11) 1.00000 Uani
C14b 1.1651(12) .5406(10) .2299(5) .054(11) 1.00000 Uani
C15b 1.1680(15) .5709(10) .1982(7) .073(15) 1.00000 Uani
C16b 1.1119(16) .5526(12) .1670(6) .076(16) 1.00000 Uani
C17b 1.0538(13) .5048(11) .1729(6) .065(14) 1.00000 Uani
C18b .9854(15) .4773(11) .1435(6) .072(15) 1.00000 Uani
C19b 1.0967(19) .4943(16) .0886(6) .13(3) 1.00000 Uani
C20b 1.086(2) .5534(18) .0655(6) .13(3) 1.00000 Uani
C21b .938(3) .459(3) .0858(9) .15(4) 1.00000 Uani
C22b .949(3) .391(3) .0771(9) .16(4) 1.00000 Uani
C23b 1.2364(12) .3462(9) .3698(5) .047(11) 1.00000 Uani
C24b 1.0944(13) .3484(10) .4083(4) .044(11) 1.00000 Uani
C25b 1.0114(12) .3180(9) .4266(5) .049(11) 1.00000 Uani
C26b .9868(15) .2564(10) .4203(6) .066(14) 1.00000 Uani
C27b .9114(17) .2353(10) .4443(6) .069(14) 1.00000 Uani
C28b .8698(14) .2725(11) .4688(5) .056(13) 1.00000 Uani
C29b .8912(13) .3301(11) .4680(5) .059(14) 1.00000 Uani
C30b .8496(15) .3818(12) .4905(5) .061(14) 1.00000 Uani
C31b .6940(12) .3307(13) .4970(6) .083(16) 1.00000 Uani
C32b .6816(18) .2840(16) .5282(8) .12(3) 1.00000 Uani
C33b .7311(15) .4329(12) .5278(7) .085(16) 1.00000 Uani
C34b .6916(18) .4776(17) .5000(9) .12(3) 1.00000 Uani
N2b' 1.4362(13) .5301(6) .3922(7) .14(4) .40000 Uiso
C5b' 1.390(3) .5548(6) .3609(7) .08(3) .40000 Uiso
C6b' 1.398(3) .6171(8) .3530(8) .092(18) .40000 Uiso
C7b' 1.451(3) .6546(8) .3766(9) .11(3) .40000 Uiso
C8b' 1.497(4) .6297(9) .4078(9) .13(3) .40000 Uiso
C9b' 1.4895(17) .5674(7) .4156(7) .11(3) .40000 Uiso
C10b' 1.537(4) .5417(12) .4478(10) .11(3) .40000 Uiso
Cl1c 1.4409(4) .3484(3) .44716(13) .063(4) 1.00000 Uani
O1c 1.4645(14) .3848(13) .4768(7) .19(3) 1.00000 Uani
O2c 1.5096(10) .3019(8) .4422(5) .099(12) 1.00000 Uani
O3c 1.4342(10) .3828(10) .4150(5) .105(13) 1.00000 Uani
O4c 1.3546(10) .3215(9) .4537(5) .100(12) 1.00000 Uani
Cl1d .7099(4) .1704(3) .37204(15) .069(4) 1.00000 Uani
O1d .7144(18) .1119(8) .3831(6) .150(18) 1.00000 Uani
O2d .6719(13) .1804(8) .3340(5) .105(13) 1.00000 Uani
O3d .8039(12) .1929(7) .3657(5) .087(11) 1.00000 Uani
O4d .6644(14) .2080(8) .3996(5) .115(14) 1.00000 Uani
Cl1e 1.0095(5) .5911(3) .32063(13) .080(4) 1.00000 Uani
O1e .9733(19) .6424(13) .3338(8) .174(9) 1.00000 Uiso
O2e 1.1179(17) .6048(13) .3217(7) .160(8) 1.00000 Uiso
O3e .9941(10) .5392(8) .3418(4) .093(5) 1.00000 Uiso
O4e .9884(10) .5797(7) .2828(5) .085(5) 1.00000 Uiso
Cl1f 1.1451(5) .1360(4) .36024(18) .095(5) 1.00000 Uani
O1f 1.164(2) .1144(14) .3210(8) .187(11) 1.00000 Uiso
O2f 1.192(2) .1007(14) .3838(8) .172(9) 1.00000 Uiso
O3f 1.049(3) .1509(16) .3608(10) .213(13) 1.00000 Uiso
O4f 1.1787(19) .1917(13) .3644(7) .159(9) 1.00000 Uiso
Cl1g 1.0928(8) .7525(5) .5031(3) .136(3) 1.00000 Uiso
O1g 1.069(3) .6872(16) .4979(9) .203(12) 1.00000 Uiso
O2g 1.118(3) .7411(14) .5458(9) .193(12) 1.00000 Uiso
O3g 1.170(3) .7823(17) .4849(10) .222(13) 1.00000 Uiso
O4g 1.013(3) .7908(15) .5005(9) .206(12) 1.00000 Uiso
Cl1h .4943(9) .2960(6) .1803(4) .172(4) 1.00000 Uiso
O1h .511(3) .3515(12) .1604(8) .199(11) 1.00000 Uiso
O2h .434(3) .2522(17) .1604(11) .278(19) 1.00000 Uiso
O3h .457(3) .3159(15) .2168(8) .213(12) 1.00000 Uiso
O4h .580(3) .269(3) .1920(13) .163(17) .50000 Uiso
O4h' .540(3) .3238(16) .2108(9) .113(11) .50000 Uiso
O1i .8699(9) .4968(6) .2486(4) .067(9) 1.00000 Uani
C1i .7855(16) .5365(12) .2538(6) .089(16) 1.00000 Uani
O1j .7530(9) .4269(6) .1995(4) .064(4) 1.00000 Uiso
C1j .671(3) .403(2) .2128(11) .163(13) 1.00000 Uiso
O1k .8444(10) .3161(7) .1824(4) .081(5) 1.00000 Uiso
C1k .787(3) .3163(16) .1470(10) .136(11) 1.00000 Uiso
O1l 1.0851(9) .3972(7) .5102(3) .063(8) 1.00000 Uani
C1l 1.1725(18) .3739(15) .5197(9) .12(3) 1.00000 Uani
O1m 1.1829(9) .4947(7) .4742(4) .070(9) 1.00000 Uani
C1m 1.2698(14) .4859(14) .4541(7) .104(19) 1.00000 Uani
O1n 1.0750(9) .5368(7) .4127(4) .065(8) 1.00000 Uani
C1n 1.105(3) .603(3) .4224(9) .17(4) 1.00000 Uani
O1o .9700(10) .3232(7) .5485(4) .078(4) 1.00000 Uiso
C1o .935(2) .3393(14) .5855(8) .116(10) 1.00000 Uiso
O1p .6988(17) .5134(11) .1521(7) .150(8) 1.00000 Uiso
C1p .628(3) .5554(16) .1705(9) .133(11) 1.00000 Uiso
O1q 1.2423(17) .5934(13) .5155(7) .156(8) 1.00000 Uiso
C1q 1.327(5) .632(3) .4979(16) .24(3) 1.00000 Uiso
O1r 1.249(3) .6890(15) .2660(9) .205(13) 1.00000 Uiso
C1r 1.1804(18) .7035(12) .2865(8) .098(8) 1.00000 Uiso
O1s .5011(17) .3384(12) .2906(7) .160(9) 1.00000 Uiso
C1s .486(3) .276(2) .3074(11) .162(13) 1.00000 Uiso
H01a .55339 .42812 .30826 .05000 1.00000 Uiso
H03a .74889 .51815 .36875 .05000 1.00000 Uiso
H06a .81278 .27399 .33613 .05000 1.00000 Uiso
H11a .73734 .39026 .41479 .05000 1.00000 Uiso
H12a .68678 .32885 .40180 .05000 1.00000 Uiso
H13a .79467 .33881 .39244 .05000 1.00000 Uiso
H31a .57567 .38619 .36771 .05000 1.00000 Uiso
H32a .62601 .44680 .38222 .05000 1.00000 Uiso
H6a .56186 .62790 .30914 .05000 1.00000 Uiso
H7a .48645 .67067 .25591 .05000 1.00000 Uiso
H8a .40786 .60120 .21260 .05000 1.00000 Uiso
H101a .35468 .50569 .20297 .05000 1.00000 Uiso
H102a .45281 .47754 .19124 .05000 1.00000 Uiso
H103a .38941 .44413 .22109 .05000 1.00000 Uiso
H111a .84913 .41279 .34736 .05000 1.00000 Uiso
H112a .77730 .44917 .32129 .05000 1.00000 Uiso
H14a .75142 .60294 .39306 .05000 1.00000 Uiso
H15a .75169 .68221 .43715 .05000 1.00000 Uiso
H16a .84145 .67369 .49187 .05000 1.00000 Uiso
H191a .80780 .61999 .53783 .05000 1.00000 Uiso
H192a .82787 .60326 .58117 .05000 1.00000 Uiso
H201a .90457 .69706 .58921 .05000 1.00000 Uiso
H202a .88450 .71378 .54588 .05000 1.00000 Uiso
H203a .80079 .70917 .57536 .05000 1.00000 Uiso
H211a 1.07108 .58751 .56370 .05000 1.00000 Uiso
H212a 1.00465 .61246 .59649 .05000 1.00000 Uiso
H221a .94351 .51342 .60491 .05000 1.00000 Uiso
H222a 1.00994 .48847 .57212 .05000 1.00000 Uiso
H223a 1.05112 .50672 .61201 .05000 1.00000 Uiso
H231a .65784 .30917 .33493 .05000 1.00000 Uiso
H232a .68370 .35859 .30334 .05000 1.00000 Uiso
H26a .91104 .21061 .31745 .05000 1.00000 Uiso
H27a 1.02958 .14864 .28580 .05000 1.00000 Uiso
H28a 1.10870 .18876 .23549 .05000 1.00000 Uiso
H311a 1.29462 .27349 .20584 .05000 1.00000 Uiso
H312a 1.21690 .23993 .23051 .05000 1.00000 Uiso
H321a 1.19127 .17236 .18149 .05000 1.00000 Uiso
H322a 1.26899 .20592 .15682 .05000 1.00000 Uiso
H323a 1.29736 .16768 .19329 .05000 1.00000 Uiso
H331a 1.24275 .30160 .14101 .05000 1.00000 Uiso
H332a 1.14396 .33419 .13755 .05000 1.00000 Uiso
H341a 1.19361 .41006 .17664 .05000 1.00000 Uiso
H342a 1.29240 .37748 .18010 .05000 1.00000 Uiso
H343a 1.26118 .40737 .14112 .05000 1.00000 Uiso
H01b 1.37342 .45161 .37092 .05000 1.00000 Uiso
H03b 1.19938 .48724 .29119 .05000 1.00000 Uiso
H06b 1.12800 .27838 .37518 .05000 1.00000 Uiso
H11b 1.20770 .34580 .27523 .05000 1.00000 Uiso
H12b 1.25902 .29633 .30107 .05000 1.00000 Uiso
H13b 1.15008 .30707 .30545 .05000 1.00000 Uiso
H31b 1.37060 .37671 .32586 .05000 1.00000 Uiso
H32b 1.32112 .42126 .29624 .05000 1.00000 Uiso
H6b 1.30830 .63314 .33681 .05000 .50000 Uiso
H7b 1.37773 .70672 .37719 .05000 .50000 Uiso
H8b 1.47914 .67482 .42597 .05000 .50000 Uiso
H101b 1.57430 .59656 .44763 .05000 .50000 Uiso
H102b 1.49276 .55704 .46602 .05000 .50000 Uiso
H103b 1.56770 .52608 .44003 .05000 .50000 Uiso
H6b' 1.35960 .63469 .33050 .05000 .50000 Uiso
H7b' 1.44817 .70069 .37003 .05000 .50000 Uiso
H8b' 1.52886 .66048 .42307 .05000 .50000 Uiso
H101b' 1.59063 .57268 .45115 .05000 .50000 Uiso
H102b' 1.49482 .54943 .46876 .05000 .50000 Uiso
H103b' 1.55960 .50440 .44642 .05000 .50000 Uiso
H111b 1.09152 .40100 .33270 .05000 1.00000 Uiso
H112b 1.15810 .45086 .35146 .05000 1.00000 Uiso
H14b 1.20721 .55092 .25087 .05000 1.00000 Uiso
H15b 1.20906 .60633 .19549 .05000 1.00000 Uiso
H16b 1.11291 .57554 .14343 .05000 1.00000 Uiso
H191b 1.14645 .49889 .10772 .05000 1.00000 Uiso
H192b 1.11405 .45871 .07230 .05000 1.00000 Uiso
H201b 1.03850 .54527 .04592 .05000 1.00000 Uiso
H202b 1.07090 .58545 .08133 .05000 1.00000 Uiso
H203b 1.14685 .55810 .05272 .05000 1.00000 Uiso
H211b .88023 .46785 .09841 .05000 1.00000 Uiso
H212b .94170 .48203 .06175 .05000 1.00000 Uiso
H221b 1.00821 .38217 .06546 .05000 1.00000 Uiso
H222b .94673 .36799 .10212 .05000 1.00000 Uiso
H223b .89939 .37331 .06164 .05000 1.00000 Uiso
H231b 1.28374 .31413 .36888 .05000 1.00000 Uiso
H232b 1.25684 .37749 .38840 .05000 1.00000 Uiso
H26b 1.01820 .23075 .40204 .05000 1.00000 Uiso
H27b .89053 .19302 .44214 .05000 1.00000 Uiso
H28b .82409 .25623 .48686 .05000 1.00000 Uiso
H311b .63438 .35098 .49252 .05000 1.00000 Uiso
H312b .71355 .30932 .47421 .05000 1.00000 Uiso
H321b .74007 .26443 .53284 .05000 1.00000 Uiso
H322b .66089 .30609 .55115 .05000 1.00000 Uiso
H323b .63438 .25341 .52221 .05000 1.00000 Uiso
H331b .68168 .42041 .54547 .05000 1.00000 Uiso
H332b .78119 .45203 .54200 .05000 1.00000 Uiso
H341b .74062 .49018 .48188 .05000 1.00000 Uiso
H342b .64112 .45856 .48535 .05000 1.00000 Uiso
H343b .66882 .51290 .51356 .05000 1.00000 Uiso

loop_
_atom_site_aniso_label
_atom_site_aniso_U_11
_atom_site_aniso_U_22
_atom_site_aniso_U_33
_atom_site_aniso_U_12
_atom_site_aniso_U_13
_atom_site_aniso_U_23
Eu1 .0475(5) .0615(6) .0359(4) -.0004(6) -.0023(5) .0067(5)
Eu2 .0525(5) .0578(6) .0364(4) -.0007(6) .0025(5) -.0053(5)
O1a .042(8) .076(11) .092(10) .008(8) .002(8) -.003(9)
O2a .057(7) .045(8) .043(6) .000(8) -.003(6) -.004(6)
O3a .086(9) .079(11) .051(7) -.008(11) -.006(8) -.023(7)
O4a .052(7) .044(8) .040(6) -.002(6) -.005(5) .010(6)
O5a .062(9) .090(11) .048(7) .025(9) .001(7) -.006(7)
N1a .034(8) .057(12) .084(11) -.005(9) -.004(8) -.013(9)
N2a .029(9) .098(14) .102(13) .018(9) .007(9) -.002(12)
N3a .048(9) .034(9) .052(9) .017(7) .006(8) .004(7)
N4a .052(9) .050(10) .056(9) .006(8) .010(8) -.011(8)
N5a .122(16) .091(14) .048(10) .008(13) .015(10) -.016(10)
N6a .067(11) .038(10) .049(9) .005(8) -.001(8) .002(7)
N7a .055(9) .048(10) .036(8) .025(9) -.015(8) -.018(7)
N8a .106(18) .095(17) .085(14) .001(15) .006(13) -.042(13)
C1a .077(13) .056(14) .044(10) -.001(11) .011(9) .013(10)
C2a .044(11) .051(14) .056(11) -.006(10) .011(9) .004(10)
C3a .065(13) .070(16) .058(11) -.016(11) .013(10) .010(11)
C4a .021(10) .11(3) .085(15) .006(14) .018(11) -.019(15)
C5a .042(11) .10(2) .083(15) .021(14) .003(10) .014(15)
C6a .083(15) .081(19) .104(18) -.011(16) -.021(14) .023(16)
C7a .092(19) .09(3) .16(3) -.007(17) .017(19) .05(2)
C8a .082(18) .11(3) .109(19) .033(18) .010(14) .010(18)
C9a .076(17) .12(3) .076(15) .033(17) -.018(13) .015(16)
C10a .089(17) .22(4) .064(14) .05(3) -.002(15) -.009(18)
C11a .061(12) .036(11) .031(8) -.009(9) .004(8) .005(8)
C12a .049(11) .042(12) .041(10) -.010(10) .006(9) .012(9)
C13a .043(11) .058(15) .065(12) .003(11) .005(9) -.014(11)
C14a .060(12) .063(15) .085(14) .017(13) -.001(11) -.019(14)
C15a .104(19) .053(15) .084(16) .008(14) -.000(14) -.007(13)
C16a .092(19) .12(3) .084(18) -.007(19) .019(15) -.044(17)
C17a .054(14) .072(17) .095(16) .013(14) .006(11) -.038(15)
C18a .110(18) .059(15) .033(10) .009(13) .002(11) -.018(9)
C19a .22(4) .11(3) .073(16) -.01(3) .08(2) -.052(16)
C20a .14(3) .23(5) .082(18) .05(3) .045(18) -.00(3)
C21a .17(3) .12(3) .088(18) .03(3) -.03(2) -.022(18)
C22a .29(6) .28(6) .040(14) .02(5) -.01(3) -.01(3)
C23a .055(12) .065(15) .055(11) -.023(11) .018(9) .028(11)
C24a .043(10) .048(13) .054(11) -.008(10) -.005(10) -.006(10)
C25a .064(12) .048(13) .058(12) .003(11) -.011(11) -.012(10)
C26a .088(16) .034(13) .093(15) .021(11) -.010(11) -.010(11)
C27a .17(3) .043(14) .080(15) .026(16) .007(18) .025(12)
C28a .038(12) .09(2) .108(18) .009(12) -.021(11) -.067(16)
C29a .057(13) .042(14) .085(14) .003(12) -.035(12) -.046(12)
C30a .045(12) .085(18) .054(11) .010(13) .015(11) -.028(12)
C31a .095(19) .12(3) .16(3) .046(19) -.064(19) -.07(3)
C32a .085(18) .13(3) .14(3) .038(18) .017(16) -.041(19)
C33a .060(17) .19(4) .15(3) .03(3) .000(18) -.10(3)
C34a .09(3) .14(4) .12(3) .02(3) .013(18) .01(3)
O1b .080(9) .068(10) .056(7) -.003(9) -.012(7) .014(8)
O2b .051(7) .049(8) .038(6) -.007(7) -.001(5) .002(5)
O3b .054(8) .138(14) .053(7) -.019(11) -.019(7) .035(8)
O4b .059(8) .054(9) .033(6) -.002(7) -.000(5) -.000(6)
O5b .058(9) .092(12) .049(7) .012(9) .018(7) .009(7)
N1b .019(8) .090(15) .062(9) -.003(9) .000(7) -.007(11)
N3b .051(9) .047(10) .050(8) -.017(8) -.003(7) .011(7)
N4b .042(9) .071(12) .035(8) -.008(8) .006(7) .019(8)
N5b .084(15) .16(3) .056(11) .003(13) -.012(11) .018(12)
N6b .052(9) .050(10) .030(7) .004(8) -.003(7) -.008(7)
N7b .038(8) .047(9) .030(7) .014(8) -.003(7) .001(7)
N8b .035(10) .116(18) .102(13) .000(11) .026(10) .040(13)
C1b .052(11) .041(11) .049(10) -.010(9) -.012(8) .001(8)
C2b .070(13) .056(13) .035(9) .027(11) -.007(9) -.008(9)
C3b .035(9) .059(13) .050(10) -.013(10) .004(8) -.001(10)
C4b .053(12) .023(13) .083(14) -.014(10) .018(11) -.008(11)
C11b .031(9) .043(12) .050(10) .011(8) -.014(8) -.007(8)
C12b .042(10) .035(11) .050(9) .002(10) -.008(9) -.002(8)
C13b .031(9) .054(12) .046(10) .003(9) .007(8) .007(9)
C14b .056(11) .049(12) .057(11) .012(11) .017(8) .014(11)
C15b .075(15) .050(14) .095(16) -.029(12) -.006(13) .022(12)
C16b .067(15) .086(19) .076(14) .019(14) .017(12) .045(13)
C17b .036(12) .081(17) .079(14) .003(11) .018(10) .006(12)
C18b .061(14) .107(19) .050(12) -.014(13) -.008(10) .031(12)
C19b .092(19) .24(4) .051(12) -.05(3) .004(13) .050(17)
C20b .101(19) .25(4) .048(12) -.04(3) .019(14) .045(18)
C21b .11(3) .28(6) .072(18) .03(4) .025(18) .03(3)
C22b .12(3) .28(6) .08(2) -.00(4) .011(17) -.07(3)
C23b .053(11) .051(12) .038(9) .004(10) -.007(8) -.001(9)
C24b .052(11) .054(13) .026(8) -.021(11) -.015(9) .009(9)
C25b .035(10) .058(14) .054(10) -.016(10) -.016(9) .025(10)
C26b .067(14) .062(15) .069(12) .008(12) -.023(11) -.002(11)
C27b .084(15) .054(14) .068(13) -.057(14) -.044(13) .024(12)
C28b .071(13) .059(15) .038(11) -.021(12) .010(9) .003(10)
C29b .056(13) .085(18) .035(10) -.012(12) -.009(9) .027(11)
C30b .068(15) .081(18) .034(10) .023(14) .012(10) .023(10)
C31b .019(10) .15(3) .078(14) -.003(13) .012(9) .030(15)
C32b .082(17) .17(3) .11(2) -.038(19) .028(15) .04(2)
C33b .062(14) .088(18) .103(18) .004(13) .043(13) .011(15)
C34b .076(17) .17(4) .13(3) .04(2) .026(16) .03(3)
Cl1c .059(4) .075(4) .054(3) .001(3) -.005(3) .005(3)
O1c .106(13) .30(4) .172(18) .108(18) -.082(14) -.16(3)
O2c .070(10) .082(11) .145(14) .035(9) .015(9) .008(10)
O3c .049(9) .162(19) .105(12) -.004(10) .005(8) .063(12)
O4c .071(10) .120(14) .109(12) .002(10) .023(9) .046(11)
Cl1d .081(4) .049(4) .077(4) .003(3) .015(3) -.000(3)
O1d .26(3) .047(12) .138(16) -.006(13) .117(17) .008(10)
O2d .119(14) .097(13) .099(12) .025(11) -.019(11) -.014(10)
O3d .100(12) .068(11) .094(11) -.022(10) .011(9) -.009(9)
O4d .163(17) .080(12) .103(12) -.012(12) .077(12) -.022(10)
Cl1e .116(5) .064(4) .059(3) .031(4) .005(3) -.002(3)
Cl1f .087(5) .117(6) .082(4) .007(5) -.004(4) -.036(4)
O1i .070(9) .058(10) .072(9) .003(7) .008(7) .009(7)
C1i .093(16) .087(17) .086(14) .051(16) .009(12) .007(14)
O1l .055(8) .086(10) .047(7) -.015(9) -.007(7) .016(7)
C1l .069(17) .14(3) .16(3) -.001(17) -.043(16) .05(2)
O1m .055(8) .094(11) .062(8) -.004(8) -.008(6) -.019(7)
C1m .049(12) .17(3) .092(16) -.035(15) .014(12) -.039(17)
O1n .069(8) .052(9) .073(8) -.005(9) .009(7) .001(7)
C1n .19(4) .21(5) .11(3) -.05(4) -.03(3) .07(3)

loop_
_atom_type_symbol
_atom_type_scat_source
_atom_type_scat_dispersion_real
_atom_type_scat_dispersion_imag
C Int._Tables_Vol_IV_Tables_2.2B_and_2.3.1 .002 .002
H Int._Tables_Vol_IV_Tables_2.2B_and_2.3.1 0 0
Cl Int._Tables_Vol_IV_Tables_2.2B_and_2.3.1 .132 .159
Eu Int._Tables_Vol_IV_Tables_2.2B_and_2.3.1 -.542 3.669
N Int._Tables_Vol_IV_Tables_2.2B_and_2.3.1 .004 .003
O Int._Tables_Vol_IV_Tables_2.2B_and_2.3.1 .008 .006

loop_
_geom_angle_atom_site_label_1
_geom_angle_atom_site_label_2
_geom_angle_atom_site_label_3
_geom_angle_site_symmetry_1
_geom_angle_site_symmetry_2
_geom_angle_site_symmetry_3
_geom_angle
O4a Eu1 O5a . . . 126.2(5)
O4a Eu1 N7a . . . 63.5(5)
O4a Eu1 O2b . . . 79.0(4)
O4a Eu1 O3b . . . 148.1(5)
O4a Eu1 N4b . . . 137.9(4)
O4a Eu1 O1i . . . 78.7(5)
O4a Eu1 O1j . . . 75.9(4)
O4a Eu1 O1k . . . 83.8(5)
O5a Eu1 N7a . . . 62.9(5)
O5a Eu1 O2b . . . 85.8(4)
O5a Eu1 O3b . . . 79.7(5)
O5a Eu1 N4b . . . 69.4(5)
O5a Eu1 O1i . . . 142.6(5)
O5a Eu1 O1j . . . 135.9(5)
O5a Eu1 O1k . . . 74.1(5)
N7a Eu1 O2b . . . 67.2(4)
N7a Eu1 O3b . . . 140.2(5)
N7a Eu1 N4b . . . 110.9(5)
N7a Eu1 O1i . . . 127.6(4)
N7a Eu1 O1j . . . 126.2(5)
N7a Eu1 O1k . . . 70.9(5)
O2b Eu1 O3b . . . 125.8(5)
O2b Eu1 N4b . . . 62.2(4)
O2b Eu1 O1i . . . 71.1(4)
O2b Eu1 O1j . . . 138.3(4)
O2b Eu1 O1k . . . 138.1(5)
O3b Eu1 N4b . . . 63.8(5)
O3b Eu1 O1i . . . 90.3(5)
O3b Eu1 O1j . . . 72.2(5)
O3b Eu1 O1k . . . 86.8(5)
N4b Eu1 O1i . . . 73.9(5)
N4b Eu1 O1j . . . 122.8(5)
N4b Eu1 O1k . . . 136.2(5)
O1i Eu1 O1j . . . 71.7(5)
O1i Eu1 O1k . . . 141.7(5)
O1j Eu1 O1k . . . 71.1(5)
O2a Eu2 O3a . . . 125.4(5)
O2a Eu2 N4a . . . 62.4(5)
O2a Eu2 O4b . . . 77.8(4)
O2a Eu2 O5b . . . 86.0(4)
O2a Eu2 N7b . . . 68.4(4)
O2a Eu2 O1l . . . 138.1(5)
O2a Eu2 O1m . . . 139.1(4)
O2a Eu2 O1n . . . 71.6(4)
O3a Eu2 N4a . . . 63.1(5)
O3a Eu2 O4b . . . 147.6(5)
O3a Eu2 O5b . . . 82.0(6)
O3a Eu2 N7b . . . 141.8(5)
O3a Eu2 O1l . . . 87.5(5)
O3a Eu2 O1m . . . 69.9(5)
O3a Eu2 O1n . . . 88.8(5)
N4a Eu2 O4b . . . 135.6(4)
N4a Eu2 O5b . . . 72.7(5)
N4a Eu2 N7b . . . 113.9(5)
N4a Eu2 O1l . . . 136.9(5)
N4a Eu2 O1m . . . 119.8(5)
N4a Eu2 O1n . . . 72.4(5)
O4b Eu2 O5b . . . 125.6(5)
O4b Eu2 N7b . . . 63.4(5)
O4b Eu2 O1l . . . 86.0(4)
O4b Eu2 O1m . . . 78.0(4)
O4b Eu2 O1n . . . 77.1(5)
O5b Eu2 N7b . . . 62.4(5)
O5b Eu2 O1l . . . 72.5(5)
O5b Eu2 O1m . . . 134.8(5)
O5b Eu2 O1n . . . 144.4(5)
N7b Eu2 O1l . . . 69.7(5)
N7b Eu2 O1m . . . 126.2(5)
N7b Eu2 O1n . . . 128.1(4)
O1l Eu2 O1m . . . 71.7(5)
O1l Eu2 O1n . . . 141.6(5)
O1m Eu2 O1n . . . 71.2(5)
C3a N1a C4a . . . 122.5(17)
C5a N2a C9a . . . 120(3)
C11a N3a C12a . . . 126.5(15)
C13a N4a C17a . . . 120.3(16)
C18a N5a C19a . . . 118.5(19)
C18a N5a C21a . . . 118(3)
C19a N5a C21a . . . 122.0(19)
C23a N6a C24a . . . 121.6(15)
C25a N7a C29a . . . 120.9(16)
C30a N8a C31a . . . 132(3)
C30a N8a C33a . . . 116(3)
C31a N8a C33a . . . 112(3)
C1a C2a C3a . . . 106.9(14)
C1a C2a C11a . . . 108.9(14)
C1a C2a C23a . . . 110.7(16)
C3a C2a C11a . . . 110.9(15)
C3a C2a C23a . . . 108.6(15)
C11a C2a C23a . . . 110.7(14)
N1a C3a C2a . . . 118.0(15)
O1a C4a N1a . . . 124(2)
O1a C4a C5a . . . 116(3)
N1a C4a C5a . . . 120(3)
N2a C5a C4a . . . 115(3)
N2a C5a C6a . . . 120(3)
C4a C5a C6a . . . 125(3)
C5a C6a C7a . . . 121(3)
C6a C7a C8a . . . 118(3)
C7a C8a C9a . . . 118(3)
N2a C9a C8a . . . 123(3)
N2a C9a C10a . . . 119(3)
C8a C9a C10a . . . 118(3)
N3a C11a C2a . . . 114.4(13)
O2a C12a N3a . . . 122.7(16)
O2a C12a C13a . . . 119.9(15)
N3a C12a C13a . . . 117.4(16)
N4a C13a C12a . . . 111.7(16)
N4a C13a C14a . . . 119.8(18)
C12a C13a C14a . . . 128.5(17)
C13a C14a C15a . . . 119.4(19)
C14a C15a C16a . . . 120(3)
C15a C16a C17a . . . 121(3)
N4a C17a C16a . . . 119(3)
N4a C17a C18a . . . 111.3(19)
C16a C17a C18a . . . 129(3)
O3a C18a N5a . . . 118.1(18)
O3a C18a C17a . . . 117.0(16)
N5a C18a C17a . . . 125(3)
N5a C19a C20a . . . 110(3)
N5a C21a C22a . . . 116(3)
N6a C23a C2a . . . 114.4(15)
O4a C24a N6a . . . 120.2(16)
O4a C24a C25a . . . 120.0(16)
N6a C24a C25a . . . 119.7(16)
N7a C25a C24a . . . 109.4(15)
N7a C25a C26a . . . 124.7(18)
C24a C25a C26a . . . 125.9(18)
C25a C26a C27a . . . 115.7(19)
C26a C27a C28a . . . 120(3)
C27a C28a C29a . . . 124(3)
N7a C29a C28a . . . 114.3(17)
N7a C29a C30a . . . 111.2(18)
C28a C29a C30a . . . 134.5(19)
O5a C30a N8a . . . 121(3)
O5a C30a C29a . . . 120.3(19)
N8a C30a C29a . . . 118(3)
N8a C31a C32a . . . 113(3)
N8a C33a C34a . . . 113(3)
C3b N1b C4b . . . 124.9(14)
C5b N2b C9b . . . 120.2(11)
C11b N3b C12b . . . 126.6(14)
C13b N4b C17b . . . 118.0(16)
C18b N5b C19b . . . 130.7(19)
C18b N5b C21b . . . 111(3)
C19b N5b C21b . . . 116(3)
C23b N6b C24b . . . 120.8(15)
C25b N7b C29b . . . 117.7(16)
C30b N8b C31b . . . 123.5(19)
C30b N8b C33b . . . 118.9(19)
C31b N8b C33b . . . 116.2(16)
C1b C2b C3b . . . 110.1(14)
C1b C2b C11b . . . 108.7(14)
C1b C2b C23b . . . 109.0(15)
C3b C2b C11b . . . 111.0(15)
C3b C2b C23b . . . 107.3(14)
C11b C2b C23b . . . 110.7(14)
N1b C3b C2b . . . 117.7(13)
O1b C4b N1b . . . 122.9(16)
O1b C4b C5b . . . 122.2(15)
N1b C4b C5b . . . 114.6(14)
N2b C5b C4b . . . 119.4(11)
N2b C5b C6b . . . 120.1(11)
C4b C5b C6b . . . 119.8(13)
C5b C6b C7b . . . 119.9(12)
C6b C7b C8b . . . 119.7(11)
C7b C8b C9b . . . 119.9(12)
N2b C9b C8b . . . 120.2(12)
N2b C9b C10b . . . 119.8(13)
C8b C9b C10b . . . 120.0(14)
N3b C11b C2b . . . 111.4(13)
O2b C12b N3b . . . 123.6(14)
O2b C12b C13b . . . 117.3(14)
N3b C12b C13b . . . 119.1(15)
N4b C13b C12b . . . 112.5(15)
N4b C13b C14b . . . 122.4(15)
C12b C13b C14b . . . 125.0(15)
C13b C14b C15b . . . 118.9(17)
C14b C15b C16b . . . 120(2)
C15b C16b C17b . . . 117(2)
N4b C17b C16b . . . 123.7(19)
N4b C17b C18b . . . 110.2(17)
C16b C17b C18b . . . 126(2)
O3b C18b N5b . . . 126(2)
O3b C18b C17b . . . 115.9(16)
N5b C18b C17b . . . 118(2)
N5b C19b C20b . . . 108(3)
N5b C21b C22b . . . 114(4)
N6b C23b C2b . . . 114.8(13)
O4b C24b N6b . . . 121.4(16)
O4b C24b C25b . . . 117.6(15)
N6b C24b C25b . . . 121.0(17)
N7b C25b C24b . . . 113.6(16)
N7b C25b C26b . . . 122.9(16)
C24b C25b C26b . . . 123.5(16)
C25b C26b C27b . . . 113.6(17)
C26b C27b C28b . . . 121(2)
C27b C28b C29b . . . 118.2(19)
N7b C29b C28b . . . 124.7(19)
N7b C29b C30b . . . 106.1(18)
C28b C29b C30b . . . 128.5(18)
O5b C30b N8b . . . 117(2)
O5b C30b C29b . . . 119.8(18)
N8b C30b C29b . . . 123(3)
N8b C31b C32b . . . 113.4(18)
N8b C33b C34b . . . 108(2)
O1b C4b C5b' . . . 126.5(16)
N1b C4b C5b' . . . 110.2(15)
C5b' N2b' C9b' . . . 120.0(14)
C4b C5b' N2b' . . . 119.9(13)
C4b C5b' C6b' . . . 120(3)
N2b' C5b' C6b' . . . 120(3)
C5b' C6b' C7b' . . . 120(3)
C6b' C7b' C8b' . . . 120.0(19)
C7b' C8b' C9b' . . . 120(3)
N2b' C9b' C8b' . . . 120(3)
N2b' C9b' C10b' . . . 119.9(17)
C8b' C9b' C10b' . . . 120(3)
O1c Cl1c O2c . . . 109.8(12)
O1c Cl1c O3c . . . 109.5(15)
O1c Cl1c O4c . . . 110.2(12)
O2c Cl1c O3c . . . 109.9(10)
O2c Cl1c O4c . . . 109.5(10)
O3c Cl1c O4c . . . 107.8(10)
O1d Cl1d O2d . . . 115.4(12)
O1d Cl1d O3d . . . 108.8(14)
O1d Cl1d O4d . . . 112.0(12)
O2d Cl1d O3d . . . 99.0(10)
O2d Cl1d O4d . . . 111.3(11)
O3d Cl1d O4d . . . 109.5(11)
O1e Cl1e O2e . . . 102.6(16)
O1e Cl1e O3e . . . 116.5(14)
O1e Cl1e O4e . . . 113.9(13)
O2e Cl1e O3e . . . 107.6(12)
O2e Cl1e O4e . . . 105.7(11)
O3e Cl1e O4e . . . 109.5(10)
O1f Cl1f O2f . . . 107.7(17)
O1f Cl1f O3f . . . 105.5(18)
O1f Cl1f O4f . . . 109.3(17)
O2f Cl1f O3f . . . 128.3(19)
O2f Cl1f O4f . . . 106.6(18)
O3f Cl1f O4f . . . 98.3(19)
O1g Cl1g O2g . . . 90.9(17)
O1g Cl1g O3g . . . 124(2)
O1g Cl1g O4g . . . 112(2)
O2g Cl1g O3g . . . 108.7(19)
O2g Cl1g O4g . . . 110.0(18)
O3g Cl1g O4g . . . 109(3)
O1h Cl1h O2h . . . 115(3)
O1h Cl1h O3h . . . 103.9(19)
O1h Cl1h O4h . . . 111(3)
O2h Cl1h O3h . . . 114(3)
O2h Cl1h O4h . . . 112(3)
O3h Cl1h O4h . . . 101(3)

loop_
_geom_bond_atom_site_label_1
_geom_bond_atom_site_label_2
_geom_bond_site_symmetry_1
_geom_bond_site_symmetry_2
_geom_bond_distance
Eu1 Eu2 . . 8.8697(11)
Eu1 O4a . . 2.371(11)
Eu1 O5a . . 2.409(14)
Eu1 N7a . . 2.581(14)
Eu1 O2b . . 2.440(11)
Eu1 O3b . . 2.408(13)
Eu1 N4b . . 2.552(14)
Eu1 O1i . . 2.453(13)
Eu1 O1j . . 2.437(13)
Eu1 O1k . . 2.436(15)
Eu2 O2a . . 2.469(11)
Eu2 O3a . . 2.392(14)
Eu2 N4a . . 2.583(14)
Eu2 O4b . . 2.390(12)
Eu2 O5b . . 2.345(14)
Eu2 N7b . . 2.595(13)
Eu2 O1l . . 2.458(13)
Eu2 O1m . . 2.431(13)
Eu2 O1n . . 2.424(13)
O1a C4a . . 1.27(3)
O2a C12a . . 1.27(3)
O3a C18a . . 1.28(3)
O4a C24a . . 1.26(3)
O5a C30a . . 1.23(3)
N1a C3a . . 1.46(3)
N1a C4a . . 1.32(4)
N2a C5a . . 1.43(4)
N2a C9a . . 1.28(4)
N3a C11a . . 1.46(3)
N3a C12a . . 1.27(3)
N4a C13a . . 1.36(3)
N4a C17a . . 1.36(3)
N5a C18a . . 1.36(3)
N5a C19a . . 1.50(5)
N5a C21a . . 1.42(4)
N6a C23a . . 1.48(3)
N6a C24a . . 1.33(3)
N7a C25a . . 1.38(3)
N7a C29a . . 1.36(3)
N8a C30a . . 1.28(4)
N8a C31a . . 1.50(4)
N8a C33a . . 1.52(5)
C1a C2a . . 1.53(3)
C2a C3a . . 1.49(3)
C2a C11a . . 1.55(3)
C2a C23a . . 1.52(3)
C4a C5a . . 1.48(4)
C5a C6a . . 1.31(5)
C6a C7a . . 1.36(5)
C7a C8a . . 1.45(5)
C8a C9a . . 1.35(5)
C9a C10a . . 1.45(4)
C12a C13a . . 1.47(3)
C13a C14a . . 1.36(3)
C14a C15a . . 1.37(4)
C15a C16a . . 1.35(4)
C16a C17a . . 1.34(4)
C17a C18a . . 1.47(3)
C19a C20a . . 1.51(6)
C21a C22a . . 1.52(7)
C24a C25a . . 1.51(3)
C25a C26a . . 1.35(3)
C26a C27a . . 1.41(4)
C27a C28a . . 1.34(4)
C28a C29a . . 1.43(4)
C29a C30a . . 1.47(3)
C31a C32a . . 1.53(5)
C33a C34a . . 1.42(6)
O1b C4b . . 1.21(2)
O2b C12b . . 1.28(3)
O3b C18b . . 1.22(3)
O4b C24b . . 1.25(3)
O5b C30b . . 1.32(3)
N1b C3b . . 1.46(3)
N1b C4b . . 1.29(3)
N2b C5b . . 1.376(17)
N2b C9b . . 1.373(17)
N3b C11b . . 1.46(2)
N3b C12b . . 1.29(2)
N4b C13b . . 1.30(2)
N4b C17b . . 1.34(3)
N5b C18b . . 1.30(3)
N5b C19b . . 1.50(4)
N5b C21b . . 1.35(5)
N6b C23b . . 1.51(3)
N6b C24b . . 1.32(3)
N7b C25b . . 1.31(3)
N7b C29b . . 1.36(3)
N8b C30b . . 1.34(3)
N8b C31b . . 1.52(3)
N8b C33b . . 1.48(4)
C1b C2b . . 1.56(3)
C2b C3b . . 1.53(3)
C2b C11b . . 1.54(3)
C2b C23b . . 1.53(3)
C4b C5b . . 1.41(2)
C5b C6b . . 1.403(19)
C6b C7b . . 1.39(3)
C7b C8b . . 1.38(3)
C8b C9b . . 1.405(16)
C9b C10b . . 1.42(3)
C12b C13b . . 1.48(3)
C13b C14b . . 1.42(3)
C14b C15b . . 1.30(3)
C15b C16b . . 1.42(4)
C16b C17b . . 1.36(4)
C17b C18b . . 1.55(3)
C19b C20b . . 1.54(5)
C21b C22b . . 1.52(8)
C24b C25b . . 1.52(3)
C25b C26b . . 1.42(3)
C26b C27b . . 1.46(3)
C27b C28b . . 1.33(3)
C28b C29b . . 1.30(4)
C29b C30b . . 1.51(4)
C31b C32b . . 1.52(4)
C33b C34b . . 1.50(4)
C4b C5b' . . 1.45(3)
N2b' C5b' . . 1.40(4)
N2b' C9b' . . 1.40(3)
C5b' C6b' . . 1.40(3)
C6b' C7b' . . 1.40(5)
C7b' C8b' . . 1.40(5)
C8b' C9b' . . 1.40(3)
C9b' C10b' . . 1.45(5)
Cl1c O1c . . 1.36(3)
Cl1c O2c . . 1.435(16)
Cl1c O3c . . 1.368(19)
Cl1c O4c . . 1.399(16)
Cl1d O1d . . 1.343(18)
Cl1d O2d . . 1.468(18)
Cl1d O3d . . 1.463(17)
Cl1d O4d . . 1.435(18)
Cl1e O1e . . 1.33(3)
Cl1e O2e . . 1.59(3)
Cl1e O3e . . 1.381(18)
Cl1e O4e . . 1.394(16)
Cl1f O1f . . 1.49(3)
Cl1f O2f . . 1.32(3)
Cl1f O3f . . 1.43(4)
Cl1f O4f . . 1.32(3)
Cl1g O1g . . 1.48(4)
Cl1g O2g . . 1.57(4)
Cl1g O3g . . 1.45(4)
Cl1g O4g . . 1.43(4)
Cl1h O1h . . 1.43(3)
Cl1h O2h . . 1.47(5)
Cl1h O3h . . 1.46(4)
Cl1h O4h . . 1.43(5)
O1i C1i . . 1.51(3)
O1j C1j . . 1.38(5)
O1k C1k . . 1.50(4)
O1l C1l . . 1.40(3)
O1m C1m . . 1.45(3)
O1n C1n . . 1.56(5)
O1o C1o . . 1.44(4)
O1p C1p . . 1.53(5)
O1q C1q . . 1.62(7)
O1r C1r . . 1.26(5)
O1s C1s . . 1.50(5)

loop_
_geom_torsion_atom_site_label_1
_geom_torsion_atom_site_label_2
_geom_torsion_atom_site_label_3
_geom_torsion_atom_site_label_4
_geom_torsion_site_symmetry_1
_geom_torsion_site_symmetry_2
_geom_torsion_site_symmetry_3
_geom_torsion_site_symmetry_4
_geom_torsion
C4a N1a C3a C2a . . . . -99(3)
C3a N1a C4a O1a . . . . 8(3)
C3a N1a C4a C5a . . . . -173.3(17)
C9a N2a C5a C4a . . . . 175.2(19)
C9a N2a C5a C6a . . . . 0(3)
C5a N2a C9a C8a . . . . 2(4)
C5a N2a C9a C10a . . . . -179(2)
C12a N3a C11a C2a . . . . 103(2)
C11a N3a C12a O2a . . . . 1(3)
C11a N3a C12a C13a . . . . -176.1(15)
C17a N4a C13a C12a . . . . -177.1(17)
C17a N4a C13a C14a . . . . 4(3)
C13a N4a C17a C16a . . . . -6(3)
C13a N4a C17a C18a . . . . 178.5(17)
C19a N5a C18a O3a . . . . -166(3)
C19a N5a C18a C17a . . . . 16(4)
C21a N5a C18a O3a . . . . 0(4)
C21a N5a C18a C17a . . . . -178(3)
C18a N5a C19a C20a . . . . -116(3)
C21a N5a C19a C20a . . . . 79(3)
C18a N5a C21a C22a . . . . -80(4)
C19a N5a C21a C22a . . . . 86(4)
C24a N6a C23a C2a . . . . -102.8(19)
C23a N6a C24a O4a . . . . 10(3)
C23a N6a C24a C25a . . . . -169.5(16)
C29a N7a C25a C24a . . . . -178.4(16)
C29a N7a C25a C26a . . . . 0(3)
C25a N7a C29a C28a . . . . 4(3)
C25a N7a C29a C30a . . . . -177.9(16)
C31a N8a C30a O5a . . . . 167(3)
C31a N8a C30a C29a . . . . -13(4)
C33a N8a C30a O5a . . . . -6(4)
C33a N8a C30a C29a . . . . 174(3)
C30a N8a C31a C32a . . . . 109(4)
C33a N8a C31a C32a . . . . -78(4)
C30a N8a C33a C34a . . . . 85(4)
C31a N8a C33a C34a . . . . -90(4)
C1a C2a C3a N1a . . . . 178.5(16)
C11a C2a C3a N1a . . . . 60(3)
C23a C2a C3a N1a . . . . -62(3)
C1a C2a C11a N3a . . . . -64.9(18)
C3a C2a C11a N3a . . . . 52.6(18)
C23a C2a C11a N3a . . . . 173.2(14)
C1a C2a C23a N6a . . . . -65(2)
C3a C2a C23a N6a . . . . 177.5(15)
C11a C2a C23a N6a . . . . 56(2)
O1a C4a C5a N2a . . . . 172.5(17)
O1a C4a C5a C6a . . . . -12(3)
N1a C4a C5a N2a . . . . -7(3)
N1a C4a C5a C6a . . . . 169(3)
N2a C5a C6a C7a . . . . -2(4)
C4a C5a C6a C7a . . . . -178(3)
C5a C6a C7a C8a . . . . 5(4)
C6a C7a C8a C9a . . . . -4(4)
C7a C8a C9a N2a . . . . 0(4)
C7a C8a C9a C10a . . . . -179(3)
O2a C12a C13a N4a . . . . -11(3)
O2a C12a C13a C14a . . . . 167.9(19)
N3a C12a C13a N4a . . . . 166.5(16)
N3a C12a C13a C14a . . . . -15(3)
N4a C13a C14a C15a . . . . -1(3)
C12a C13a C14a C15a . . . . -180(2)
C13a C14a C15a C16a . . . . 0(4)
C14a C15a C16a C17a . . . . -2(4)
C15a C16a C17a N4a . . . . 5(4)
C15a C16a C17a C18a . . . . 180(3)
N4a C17a C18a O3a . . . . 27(3)
N4a C17a C18a N5a . . . . -154(2)
C16a C17a C18a O3a . . . . -148(3)
C16a C17a C18a N5a . . . . 31(4)
O4a C24a C25a N7a . . . . 6(3)
O4a C24a C25a C26a . . . . -173.1(19)
N6a C24a C25a N7a . . . . -175.0(16)
N6a C24a C25a C26a . . . . 6(3)
N7a C25a C26a C27a . . . . -5(4)
C24a C25a C26a C27a . . . . 174(2)
C25a C26a C27a C28a . . . . 4(4)
C26a C27a C28a C29a . . . . 0(4)
C27a C28a C29a N7a . . . . -5(4)
C27a C28a C29a C30a . . . . 178(3)
N7a C29a C30a O5a . . . . -15(3)
N7a C29a C30a N8a . . . . 164(2)
C28a C29a C30a O5a . . . . 162(3)
C28a C29a C30a N8a . . . . -19(4)
C4b N1b C3b C2b . . . . -99.7(19)
C3b N1b C4b O1b . . . . 7(3)
C3b N1b C4b C5b . . . . -178.7(13)
C9b N2b C5b C4b . . . . 170.4(12)
C9b N2b C5b C6b . . . . -.0(18)
C5b N2b C9b C8b . . . . .1(17)
C5b N2b C9b C10b . . . . -180.0(14)
C12b N3b C11b C2b . . . . 110.2(18)
C11b N3b C12b O2b . . . . 0(3)
C11b N3b C12b C13b . . . . -178.4(15)
C17b N4b C13b C12b . . . . -178.3(16)
C17b N4b C13b C14b . . . . 0(3)
C13b N4b C17b C16b . . . . -2(3)
C13b N4b C17b C18b . . . . 178.9(16)
C19b N5b C18b O3b . . . . -163(3)
C19b N5b C18b C17b . . . . 19(5)
C21b N5b C18b O3b . . . . 0(5)
C21b N5b C18b C17b . . . . -177(3)
C18b N5b C19b C20b . . . . -120(3)
C21b N5b C19b C20b . . . . 77(4)
C18b N5b C21b C22b . . . . -89(4)
C19b N5b C21b C22b . . . . 77(4)
C24b N6b C23b C2b . . . . -98.4(18)
C23b N6b C24b O4b . . . . 7(3)
C23b N6b C24b C25b . . . . -172.3(14)
C29b N7b C25b C24b . . . . -179.7(14)
C29b N7b C25b C26b . . . . -2(3)
C25b N7b C29b C28b . . . . 13(3)
C25b N7b C29b C30b . . . . -175.7(14)
C31b N8b C30b O5b . . . . 169.3(18)
C31b N8b C30b C29b . . . . -13(3)
C33b N8b C30b O5b . . . . 3(3)
C33b N8b C30b C29b . . . . -179.7(18)
C30b N8b C31b C32b . . . . 107(3)
C33b N8b C31b C32b . . . . -87(3)
C30b N8b C33b C34b . . . . 83(3)
C31b N8b C33b C34b . . . . -85(3)
C1b C2b C3b N1b . . . . 173.5(15)
C11b C2b C3b N1b . . . . 53.1(19)
C23b C2b C3b N1b . . . . -68(2)
C1b C2b C11b N3b . . . . -67.5(17)
C3b C2b C11b N3b . . . . 53.7(17)
C23b C2b C11b N3b . . . . 172.7(14)
C1b C2b C23b N6b . . . . -66.4(18)
C3b C2b C23b N6b . . . . 174.3(14)
C11b C2b C23b N6b . . . . 53.1(19)
O1b C4b C5b N2b . . . . -167.4(14)
O1b C4b C5b C6b . . . . 3(3)
N1b C4b C5b N2b . . . . 19(2)
N1b C4b C5b C6b . . . . -171.0(13)
N2b C5b C6b C7b . . . . -.0(19)
C4b C5b C6b C7b . . . . -170.4(14)
C5b C6b C7b C8b . . . . 0(3)
C6b C7b C8b C9b . . . . 0(3)
C7b C8b C9b N2b . . . . -.0(19)
C7b C8b C9b C10b . . . . -180.0(15)
O2b C12b C13b N4b . . . . -12(3)
O2b C12b C13b C14b . . . . 169.0(16)
N3b C12b C13b N4b . . . . 166.8(15)
N3b C12b C13b C14b . . . . -12(3)
N4b C13b C14b C15b . . . . 2(3)
C12b C13b C14b C15b . . . . -178.9(18)
C13b C14b C15b C16b . . . . -4(3)
C14b C15b C16b C17b . . . . 3(4)
C15b C16b C17b N4b . . . . 0(4)
C15b C16b C17b C18b . . . . 179(2)
N4b C17b C18b O3b . . . . 29(3)
N4b C17b C18b N5b . . . . -153(3)
C16b C17b C18b O3b . . . . -150(3)
C16b C17b C18b N5b . . . . 28(4)
O4b C24b C25b N7b . . . . 0(3)
O4b C24b C25b C26b . . . . -176.9(16)
N6b C24b C25b N7b . . . . 179.4(15)
N6b C24b C25b C26b . . . . 2(3)
N7b C25b C26b C27b . . . . -4(3)
C24b C25b C26b C27b . . . . 173.0(17)
C25b C26b C27b C28b . . . . 2(3)
C26b C27b C28b C29b . . . . 7(4)
C27b C28b C29b N7b . . . . -15(3)
C27b C28b C29b C30b . . . . 175.2(19)
N7b C29b C30b O5b . . . . -15(3)
N7b C29b C30b N8b . . . . 167.5(18)
C28b C29b C30b O5b . . . . 155.8(19)
C28b C29b C30b N8b . . . . -22(4)
C3b N1b C4b C5b' . . . . -166.4(17)
O1b C4b C5b' N2b' . . . . -176(2)
O1b C4b C5b' C6b' . . . . 0(4)
N1b C4b C5b' N2b' . . . . -3(3)
N1b C4b C5b' C6b' . . . . 174(3)
C9b' N2b' C5b' C4b . . . . 177(3)
C9b' N2b' C5b' C6b' . . . . 0(4)
C5b' N2b' C9b' C8b' . . . . 0(4)
C5b' N2b' C9b' C10b' . . . . -180(3)
C4b C5b' C6b' C7b' . . . . -177(3)
N2b' C5b' C6b' C7b' . . . . 0(5)
C5b' C6b' C7b' C8b' . . . . 0(6)
C6b' C7b' C8b' C9b' . . . . 0(6)
C7b' C8b' C9b' N2b' . . . . 0(5)
C7b' C8b' C9b' C10b' . . . . 180(4)
